data_7215735
loop_
_publ_author_name
'Wang, Lei'
'Hu, Yanjing'
'Wang, Wenqiang'
'Liu, Faqian'
'Huang, Keke'

_publ_section_title
;
 Energetic multi-component molecular solids of tetrafluoroterephthalic
 acid with some aza compounds by strong hydrogen bonds and weak
 intermolecular interactions of C--H&#x22EF;F and C--H&#x22EF;O
;
_journal_issue 20
_journal_name_full CrystEngComm
_journal_page_first 4142
_journal_paper_doi 10.1039/c4ce00133h
_journal_volume 16
_journal_year 2014
_chemical_formula_sum 'C34 H22 F8 N10 O8'
_chemical_formula_weight 850.62
_chemical_name_systematic
; 
 ? 
;
_space_group_IT_number 2
_symmetry_cell_setting triclinic
_symmetry_space_group_name_Hall '-P 1'
_symmetry_space_group_name_H-M 'P -1'
_atom_sites_solution_hydrogens geom
_atom_sites_solution_primary direct
_atom_sites_solution_secondary difmap
_audit_creation_method SHELXL-97
_cell_angle_alpha 89.108(4)
_cell_angle_beta 86.461(3)
_cell_angle_gamma 83.070(5)
_cell_formula_units_Z 1
_cell_length_a 7.6570(4)
_cell_length_b 10.0492(8)
_cell_length_c 11.3387(4)
_cell_measurement_temperature 293(2)
_cell_volume 864.42(9)
_computing_structure_refinement 'SHELXL-97 (Sheldrick, 1997)'
_computing_structure_solution 'SHELXS-97 (Sheldrick, 1990)'
_diffrn_ambient_temperature 293(2)
_diffrn_measured_fraction_theta_full 'ACTA 50'
_diffrn_measured_fraction_theta_max 0.824
_diffrn_radiation_monochromator graphite
_diffrn_radiation_source 'fine-focus sealed tube'
_diffrn_radiation_type MoK\a
_diffrn_radiation_wavelength 0.71073
_diffrn_reflns_av_R_equivalents 0.0190
_diffrn_reflns_av_sigmaI/netI 0.0364
_diffrn_reflns_limit_h_max 9
_diffrn_reflns_limit_h_min -10
_diffrn_reflns_limit_k_max 12
_diffrn_reflns_limit_k_min -12
_diffrn_reflns_limit_l_max 15
_diffrn_reflns_limit_l_min -15
_diffrn_reflns_number 6912
_diffrn_reflns_theta_full 'ACTA 50'
_diffrn_reflns_theta_max 29.57
_diffrn_reflns_theta_min 2.68
_exptl_absorpt_coefficient_mu 0.147
_exptl_crystal_colour colourless
_exptl_crystal_density_diffrn 1.634
_exptl_crystal_density_method 'not measured'
_exptl_crystal_description block
_exptl_crystal_F_000 432
_exptl_crystal_size_max 0.24
_exptl_crystal_size_mid 0.18
_exptl_crystal_size_min 0.15
_refine_diff_density_max 0.697
_refine_diff_density_min -0.436
_refine_diff_density_rms 0.055
_refine_ls_extinction_method none
_refine_ls_goodness_of_fit_ref 1.042
_refine_ls_hydrogen_treatment mixed
_refine_ls_matrix_type full
_refine_ls_number_parameters 271
_refine_ls_number_reflns 4007
_refine_ls_number_restraints 0
_refine_ls_restrained_S_all 1.042
_refine_ls_R_factor_all 0.0680
_refine_ls_R_factor_gt 0.0472
_refine_ls_shift/su_max 0.000
_refine_ls_shift/su_mean 0.000
_refine_ls_structure_factor_coef Fsqd
_refine_ls_weighting_details 'calc w=1/[\s^2^(Fo^2^)+(0.0648P)^2^+0.2625P] where P=(Fo^2^+2Fc^2^)/3'
_refine_ls_weighting_scheme calc
_refine_ls_wR_factor_gt 0.1202
_refine_ls_wR_factor_ref 0.1367
_reflns_number_gt 2987
_reflns_number_total 4007
_reflns_threshold_expression >2sigma(I)
_cod_data_source_file c4ce00133h2.cif
_cod_data_source_block compound4
_cod_original_sg_symbol_H-M p-1
_cod_database_code 7215735

loop_
_symmetry_equiv_pos_as_xyz
'x, y, z'
'-x, -y, -z'

loop_
_atom_site_label
_atom_site_type_symbol
_atom_site_fract_x
_atom_site_fract_y
_atom_site_fract_z
_atom_site_U_iso_or_equiv
_atom_site_adp_type
_atom_site_occupancy
_atom_site_symmetry_multiplicity
_atom_site_calc_flag
_atom_site_refinement_flags
F1 F 0.23544(15) 0.05779(13) 0.32524(9) 0.0367(3) Uani 1 1 d .
F3 F -0.70184(16) -0.51846(14) 0.61840(11) 0.0432(3) Uani 1 1 d .
F4 F -0.94499(17) -0.67203(13) 0.68357(10) 0.0402(3) Uani 1 1 d .
F2 F -0.05132(16) -0.03939(14) 0.26946(9) 0.0404(3) Uani 1 1 d .
O1 O -0.35747(18) -0.20660(16) 0.50513(12) 0.0374(4) Uani 1 1 d .
H1 H -0.4481 -0.2333 0.4849 0.080 Uiso 1 1 calc .
N3 N -0.5958(2) -0.15099(18) -0.06210(13) 0.0344(4) Uani 1 1 d .
O2 O -0.6583(2) -0.27731(17) 0.50958(12) 0.0432(4) Uani 1 1 d .
O3 O -0.4045(2) -0.06054(17) 0.35712(13) 0.0431(4) Uani 1 1 d .
O4 O -0.6904(2) -0.31114(19) 0.32026(12) 0.0481(5) Uani 1 1 d .
N4 N -0.6798(2) -0.36443(18) -0.11705(13) 0.0336(4) Uani 1 1 d .
C10 C -0.0299(2) -0.0196(2) 0.38444(15) 0.0266(4) Uani 1 1 d .
C2 C -0.7264(3) -0.3281(2) 0.42605(16) 0.0293(4) Uani 1 1 d .
C3 C -0.8488(2) -0.5058(2) 0.55896(15) 0.0277(4) Uani 1 1 d .
C15 C -0.9777(3) -0.5856(2) 0.59328(15) 0.0270(4) Uani 1 1 d .
N5 N -0.6713(2) -0.30959(18) 0.08093(13) 0.0327(4) Uani 1 1 d .
C16 C -0.8677(2) -0.4170(2) 0.46400(15) 0.0260(4) Uani 1 1 d .
C17 C -0.3202(2) -0.1078(2) 0.43790(16) 0.0286(4) Uani 1 1 d .
C1 C 0.1199(2) 0.0320(2) 0.41342(16) 0.0267(4) Uani 1 1 d .
C9 C -0.1546(2) -0.05366(19) 0.46993(15) 0.0257(4) Uani 1 1 d .
N1 N -0.6241(3) -0.2060(2) -0.25411(14) 0.0466(5) Uani 1 1 d .
H1A H -0.5946 -0.1289 -0.2754 0.056 Uiso 1 1 calc R
H1B H -0.6476 -0.2613 -0.3064 0.056 Uiso 1 1 calc R
C11 C -0.7012(2) -0.3957(2) -0.00575(16) 0.0288(4) Uani 1 1 d .
C12 C -0.6332(3) -0.2394(2) -0.14209(16) 0.0323(4) Uani 1 1 d .
C13 C -0.7596(3) -0.5263(2) 0.02857(17) 0.0311(4) Uani 1 1 d .
C14 C -0.6130(3) -0.1901(2) 0.04993(16) 0.0314(4) Uani 1 1 d .
N2 N -0.5728(3) -0.1131(2) 0.13504(14) 0.0413(5) Uani 1 1 d .
H2A H -0.5912 -0.1529 0.2046 0.080 Uiso 1 1 calc .
H2B H -0.6402 -0.0346 0.1331 0.080 Uiso 1 1 calc .
H2C H -0.4600 -0.1000 0.1248 0.080 Uiso 1 1 calc .
C6 C -0.7896(3) -0.6133(2) -0.06049(19) 0.0407(5) Uani 1 1 d .
H6 H -0.7701 -0.5893 -0.1393 0.080 Uiso 1 1 calc .
C7 C -0.7885(4) -0.5639(2) 0.1459(2) 0.0457(6) Uani 1 1 d .
H7 H -0.7675 -0.5071 0.2061 0.080 Uiso 1 1 calc .
C4 C -0.8484(4) -0.6852(3) 0.1730(2) 0.0581(7) Uani 1 1 d .
H4 H -0.8694 -0.7093 0.2517 0.080 Uiso 1 1 calc .
C8 C -0.8773(4) -0.7711(3) 0.0846(3) 0.0544(7) Uani 1 1 d .
H8 H -0.9165 -0.8532 0.1038 0.080 Uiso 1 1 calc .
C5 C -0.8482(3) -0.7353(3) -0.0318(2) 0.0507(6) Uani 1 1 d .
H5 H -0.8681 -0.7932 -0.0914 0.080 Uiso 1 1 calc .

loop_
_atom_site_aniso_label
_atom_site_aniso_U_11
_atom_site_aniso_U_22
_atom_site_aniso_U_33
_atom_site_aniso_U_23
_atom_site_aniso_U_13
_atom_site_aniso_U_12
F1 0.0323(6) 0.0511(8) 0.0291(6) 0.0029(5) 0.0039(5) -0.0187(6)
F3 0.0360(7) 0.0553(9) 0.0442(7) 0.0129(6) -0.0204(5) -0.0220(6)
F4 0.0483(7) 0.0428(8) 0.0340(6) 0.0171(5) -0.0149(5) -0.0201(6)
F2 0.0457(7) 0.0571(9) 0.0232(6) 0.0000(5) -0.0055(5) -0.0240(6)
O1 0.0362(8) 0.0425(9) 0.0389(8) 0.0101(6) -0.0094(6) -0.0248(7)
N3 0.0465(10) 0.0383(11) 0.0211(8) 0.0000(7) -0.0041(7) -0.0154(8)
O2 0.0503(9) 0.0630(11) 0.0245(7) -0.0040(7) -0.0003(6) -0.0413(8)
O3 0.0404(8) 0.0477(10) 0.0467(9) 0.0140(7) -0.0210(7) -0.0212(7)
O4 0.0612(10) 0.0713(12) 0.0199(7) 0.0014(7) -0.0002(7) -0.0426(9)
N4 0.0434(10) 0.0371(10) 0.0229(8) -0.0010(7) -0.0023(7) -0.0148(8)
C10 0.0319(10) 0.0284(10) 0.0215(8) 0.0005(7) -0.0048(7) -0.0104(8)
C2 0.0319(10) 0.0368(12) 0.0231(9) -0.0004(8) -0.0014(7) -0.0195(9)
C3 0.0262(9) 0.0346(11) 0.0251(9) 0.0008(8) -0.0071(7) -0.0123(8)
C15 0.0346(10) 0.0280(10) 0.0212(8) 0.0040(7) -0.0052(7) -0.0137(8)
N5 0.0407(10) 0.0370(10) 0.0226(8) -0.0002(7) -0.0021(7) -0.0135(8)
C16 0.0299(9) 0.0291(11) 0.0217(8) -0.0015(7) -0.0014(7) -0.0145(8)
C17 0.0280(9) 0.0312(11) 0.0288(9) 0.0000(8) -0.0042(8) -0.0123(8)
C1 0.0263(9) 0.0288(10) 0.0261(9) 0.0046(7) 0.0004(7) -0.0103(8)
C9 0.0261(9) 0.0260(10) 0.0275(9) 0.0020(7) -0.0056(7) -0.0113(7)
N1 0.0797(14) 0.0461(12) 0.0204(8) 0.0011(7) -0.0062(9) -0.0323(11)
C11 0.0278(9) 0.0339(11) 0.0254(9) -0.0014(8) -0.0013(7) -0.0064(8)
C12 0.0392(11) 0.0361(12) 0.0235(9) -0.0005(8) -0.0020(8) -0.0125(9)
C13 0.0293(10) 0.0332(11) 0.0312(10) 0.0042(8) -0.0033(8) -0.0050(8)
C14 0.0352(10) 0.0366(12) 0.0237(9) -0.0020(8) -0.0017(8) -0.0096(9)
N2 0.0571(12) 0.0457(12) 0.0238(8) -0.0060(7) -0.0018(8) -0.0169(9)
C6 0.0475(13) 0.0395(13) 0.0385(11) 0.0012(9) -0.0103(10) -0.0149(10)
C7 0.0640(15) 0.0372(13) 0.0359(11) 0.0019(9) 0.0049(11) -0.0101(11)
C4 0.083(2) 0.0434(15) 0.0469(14) 0.0129(12) 0.0094(13) -0.0136(14)
C8 0.0610(16) 0.0360(14) 0.0678(17) 0.0110(12) -0.0007(13) -0.0151(12)
C5 0.0565(15) 0.0408(15) 0.0593(15) -0.0010(11) -0.0169(12) -0.0174(12)

loop_
_atom_type_symbol
_atom_type_description
_atom_type_scat_dispersion_real
_atom_type_scat_dispersion_imag
_atom_type_scat_source
C C 0.0033 0.0016 'International Tables Vol C Tables 4.2.6.8 and 6.1.1.4'
H H 0.0000 0.0000 'International Tables Vol C Tables 4.2.6.8 and 6.1.1.4'
N N 0.0061 0.0033 'International Tables Vol C Tables 4.2.6.8 and 6.1.1.4'
O O 0.0106 0.0060 'International Tables Vol C Tables 4.2.6.8 and 6.1.1.4'
F F 0.0171 0.0103 'International Tables Vol C Tables 4.2.6.8 and 6.1.1.4'

loop_
_geom_angle_atom_site_label_1
_geom_angle_atom_site_label_2
_geom_angle_atom_site_label_3
_geom_angle
_geom_angle_site_symmetry_1
_geom_angle_site_symmetry_3
C17 O1 H1 109.5 . .
C14 N3 C12 115.37(18) . .
C11 N4 C12 116.47(17) . .
F2 C10 C1 117.92(16) . .
F2 C10 C9 120.18(16) . .
C1 C10 C9 121.89(16) . .
O4 C2 O2 126.11(17) . .
O4 C2 C16 119.26(16) . .
O2 C2 C16 114.63(15) . .
F3 C3 C15 117.86(17) . .
F3 C3 C16 120.63(16) . .
C15 C3 C16 121.49(17) . .
F4 C15 C3 117.27(16) . .
F4 C15 C16 120.16(16) . 2_346
C3 C15 C16 122.52(17) . 2_346
C14 N5 C11 119.25(16) . .
C15 C16 C3 115.98(16) 2_346 .
C15 C16 C2 122.24(17) 2_346 .
C3 C16 C2 121.78(17) . .
O3 C17 O1 126.00(18) . .
O3 C17 C9 121.55(17) . .
O1 C17 C9 112.45(16) . .
F1 C1 C10 117.64(16) . .
F1 C1 C9 120.43(16) . 2_556
C10 C1 C9 121.91(16) . 2_556
C10 C9 C1 116.20(16) . 2_556
C10 C9 C17 121.80(16) . .
C1 C9 C17 121.99(16) 2_556 .
C12 N1 H1A 120.0 . .
C12 N1 H1B 120.0 . .
H1A N1 H1B 120.0 . .
N4 C11 N5 121.34(18) . .
N4 C11 C13 119.76(18) . .
N5 C11 C13 118.90(16) . .
N1 C12 N3 118.75(19) . .
N1 C12 N4 115.68(18) . .
N3 C12 N4 125.56(17) . .
C7 C13 C6 119.3(2) . .
C7 C13 C11 122.3(2) . .
C6 C13 C11 118.41(18) . .
N2 C14 N3 120.20(19) . .
N2 C14 N5 118.05(17) . .
N3 C14 N5 121.75(18) . .
C14 N2 H2A 109.5 . .
C14 N2 H2B 109.5 . .
H2A N2 H2B 109.5 . .
C14 N2 H2C 109.5 . .
H2A N2 H2C 109.5 . .
H2B N2 H2C 109.5 . .
C5 C6 C13 120.1(2) . .
C5 C6 H6 120.0 . .
C13 C6 H6 120.0 . .
C4 C7 C13 120.0(2) . .
C4 C7 H7 120.0 . .
C13 C7 H7 120.0 . .
C7 C4 C8 120.6(2) . .
C7 C4 H4 119.7 . .
C8 C4 H4 119.7 . .
C5 C8 C4 120.0(2) . .
C5 C8 H8 120.0 . .
C4 C8 H8 120.0 . .
C8 C5 C6 120.1(2) . .
C8 C5 H5 119.9 . .
C6 C5 H5 119.9 . .

loop_
_geom_bond_atom_site_label_1
_geom_bond_atom_site_label_2
_geom_bond_distance
_geom_bond_site_symmetry_2
F1 C1 1.337(2) .
F3 C3 1.339(2) .
F4 C15 1.348(2) .
F2 C10 1.345(2) .
O1 C17 1.291(2) .
O1 H1 0.8200 .
N3 C14 1.327(2) .
N3 C12 1.346(3) .
O2 C2 1.253(2) .
O3 C17 1.211(2) .
O4 C2 1.228(2) .
N4 C11 1.301(2) .
N4 C12 1.368(3) .
C10 C1 1.374(3) .
C10 C9 1.387(2) .
C2 C16 1.522(2) .
C3 C15 1.380(3) .
C3 C16 1.391(3) .
C15 C16 1.382(3) 2_346
N5 C14 1.365(3) .
N5 C11 1.367(3) .
C16 C15 1.382(3) 2_346
C17 C9 1.505(3) .
C1 C9 1.391(3) 2_556
C9 C1 1.391(3) 2_556
N1 C12 1.308(2) .
N1 H1A 0.8600 .
N1 H1B 0.8600 .
C11 C13 1.476(3) .
C13 C7 1.389(3) .
C13 C6 1.393(3) .
C14 N2 1.319(3) .
N2 H2A 0.8900 .
N2 H2B 0.8900 .
N2 H2C 0.8900 .
C6 C5 1.383(3) .
C6 H6 0.9300 .
C7 C4 1.377(4) .
C7 H7 0.9300 .
C4 C8 1.378(4) .
C4 H4 0.9300 .
C8 C5 1.375(4) .
C8 H8 0.9300 .
C5 H5 0.9300 .
